data_4502725
loop_
_publ_author_name
'Chen, Jing'
'Kampf, Jeff W.'
'McNeil, Anne J.'

_publ_section_title
;
 Comparing molecular gelators and nongelators based on solubilities and
 solid-state interactions.
;
_journal_issue 16
_journal_name_full 'Langmuir : the ACS journal of surfaces and colloids'
_journal_page_first 13076
_journal_page_last 13080
_journal_paper_doi 10.1021/la102500u
_journal_volume 26
_journal_year 2010
_chemical_formula_moiety 'C21 H23 N O6'
_chemical_formula_sum 'C21 H23 N O6'
_chemical_formula_weight 385.40
_chemical_name_systematic
;
 ?
;
_space_group_IT_number 14
_symmetry_cell_setting monoclinic
_symmetry_space_group_name_Hall '-P 2yn'
_symmetry_space_group_name_H-M 'P 1 21/n 1'
_atom_sites_solution_hydrogens geom
_atom_sites_solution_primary direct
_atom_sites_solution_secondary difmap
_audit_creation_method SHELXL-97
_cell_angle_alpha 90.00
_cell_angle_beta 95.066(1)
_cell_angle_gamma 90.00
_cell_formula_units_Z 12
_cell_length_a 7.3244(5)
_cell_length_b 34.275(3)
_cell_length_c 23.3578(17)
_cell_measurement_reflns_used 9990
_cell_measurement_temperature 85(2)
_cell_measurement_theta_max 28.24
_cell_measurement_theta_min 2.38
_cell_volume 5840.9(8)
_computing_cell_refinement 'Bruker SMART'
_computing_data_collection 'Bruker SMART-APEX'
_computing_data_reduction 'Bruker SAINT'
_computing_molecular_graphics 'Bruker SHELXTL'
_computing_publication_material 'Bruker SHELXTL'
_computing_structure_refinement 'SHELXL-97 (Sheldrick, 2008)'
_computing_structure_solution 'SHELXS-97 (Sheldrick, 2008)'
_diffrn_ambient_temperature 85(2)
_diffrn_measured_fraction_theta_full 0.999
_diffrn_measured_fraction_theta_max 0.999
_diffrn_measurement_device_type 'CCD area detector'
_diffrn_measurement_method 'phi and omega scans'
_diffrn_radiation_monochromator graphite
_diffrn_radiation_source 'fine-focus sealed tube'
_diffrn_radiation_type MoK\a
_diffrn_radiation_wavelength 0.71073
_diffrn_reflns_av_R_equivalents 0.0572
_diffrn_reflns_av_sigmaI/netI 0.0416
_diffrn_reflns_limit_h_max 9
_diffrn_reflns_limit_h_min -9
_diffrn_reflns_limit_k_max 45
_diffrn_reflns_limit_k_min -45
_diffrn_reflns_limit_l_max 31
_diffrn_reflns_limit_l_min -31
_diffrn_reflns_number 79584
_diffrn_reflns_theta_full 28.30
_diffrn_reflns_theta_max 28.30
_diffrn_reflns_theta_min 1.75
_exptl_absorpt_coefficient_mu 0.097
_exptl_absorpt_correction_T_max 0.9923
_exptl_absorpt_correction_T_min 0.9569
_exptl_absorpt_correction_type multi-scan
_exptl_absorpt_process_details
;
  Blessing, R. Acta Cryst. (1995) A51 33-38.
  Sheldrick, G.  SADABS (Version 2008/1) Bruker AXS area
  detector absorption and other corrections, University of
  Gottingen, Germany 2008.
;
_exptl_crystal_colour colorless
_exptl_crystal_density_diffrn 1.315
_exptl_crystal_density_method 'not measured'
_exptl_crystal_description needle
_exptl_crystal_F_000 2448
_exptl_crystal_size_max 0.46
_exptl_crystal_size_mid 0.14
_exptl_crystal_size_min 0.08
_refine_diff_density_max 0.408
_refine_diff_density_min -0.357
_refine_diff_density_rms 0.056
_refine_ls_extinction_method none
_refine_ls_goodness_of_fit_ref 1.017
_refine_ls_hydrogen_treatment constr
_refine_ls_matrix_type full
_refine_ls_number_parameters 775
_refine_ls_number_reflns 14510
_refine_ls_number_restraints 0
_refine_ls_restrained_S_all 1.017
_refine_ls_R_factor_all 0.0726
_refine_ls_R_factor_gt 0.0506
_refine_ls_shift/su_max 0.003
_refine_ls_shift/su_mean 0.000
_refine_ls_structure_factor_coef Fsqd
_refine_ls_weighting_details 'calc w=1/[\s^2^(Fo^2^)+(0.0633P)^2^+1.8242P] where P=(Fo^2^+2Fc^2^)/3'
_refine_ls_weighting_scheme calc
_refine_ls_wR_factor_gt 0.1196
_refine_ls_wR_factor_ref 0.1314
_reflns_number_gt 10988
_reflns_number_total 14510
_reflns_threshold_expression >2sigma(I)
_cod_data_source_file la102500u_si_008.cif
_cod_data_source_block am114
_cod_depositor_comments
;
The following automatic conversions were performed:

'_symmetry_cell_setting' value 'Monoclinic' changed to 'monoclinic'
according to /home/saulius/struct/CIF-dictionaries/cif_core.dic
dictionary named 'cif_core.dic' version 2.4.2 from 2011-04-26.

Automatic conversion script
Id: cif_fix_values 1715 2011-07-08 13:25:40Z adriana 
;
_cod_original_sg_symbol_H-M P2(1)/n
_cod_database_code 4502725

loop_
_symmetry_equiv_pos_as_xyz
'x, y, z'
'-x+1/2, y+1/2, -z+1/2'
'-x, -y, -z'
'x-1/2, -y-1/2, z-1/2'

loop_
_atom_site_label
_atom_site_type_symbol
_atom_site_fract_x
_atom_site_fract_y
_atom_site_fract_z
_atom_site_U_iso_or_equiv
_atom_site_adp_type
_atom_site_occupancy
_atom_site_symmetry_multiplicity
_atom_site_calc_flag
_atom_site_refinement_flags
O1 O 1.18272(17) 0.02135(3) 0.34108(6) 0.0315(3) Uani 1 1 d .
O2 O 0.91439(15) 0.00811(3) 0.37652(5) 0.0232(2) Uani 1 1 d .
O3 O 0.71638(14) 0.16359(3) 0.26327(5) 0.0202(2) Uani 1 1 d .
O4 O 0.98786(15) 0.19360(3) 0.28276(5) 0.0224(2) Uani 1 1 d .
O5 O 1.09373(17) -0.01152(3) 0.09841(5) 0.0241(3) Uani 1 1 d .
O6 O 1.00276(17) 0.11503(3) 0.01541(5) 0.0247(3) Uani 1 1 d .
O7 O 0.63609(17) 0.15459(3) 0.85099(6) 0.0320(3) Uani 1 1 d .
O8 O 0.34989(15) 0.16284(3) 0.87591(5) 0.0242(2) Uani 1 1 d .
O9 O 0.23697(14) 0.00313(3) 0.76279(5) 0.0199(2) Uani 1 1 d .
O10 O 0.52337(15) -0.01920(3) 0.78596(5) 0.0208(2) Uani 1 1 d .
O11 O 0.57985(17) 0.04378(3) 0.52706(5) 0.0271(3) Uani 1 1 d .
O12 O 0.45827(18) 0.17495(3) 0.57907(5) 0.0276(3) Uani 1 1 d .
O13 O 1.19564(15) 0.17092(3) 0.74085(5) 0.0215(2) Uani 1 1 d .
O14 O 0.91020(15) 0.14604(3) 0.73074(5) 0.0230(2) Uani 1 1 d .
O15 O 0.76463(17) 0.31938(3) 0.66845(6) 0.0326(3) Uani 1 1 d .
O16 O 1.02706(15) 0.32665(3) 0.62653(5) 0.0234(2) Uani 1 1 d .
O17 O 0.90176(16) 0.35884(3) 0.90384(5) 0.0222(2) Uani 1 1 d .
O18 O 0.84069(18) 0.23966(3) 0.99636(5) 0.0283(3) Uani 1 1 d .
N1 N 0.96819(18) 0.12576(4) 0.43974(6) 0.0221(3) Uani 1 1 d .
N2 N 0.44815(18) 0.04552(4) 0.94102(6) 0.0201(3) Uani 1 1 d .
N3 N 0.91619(18) 0.20898(4) 0.56933(6) 0.0222(3) Uani 1 1 d .
C1 C 0.9303(2) 0.15040(5) 0.39585(7) 0.0203(3) Uani 1 1 d .
C2 C 0.9273(2) 0.13844(4) 0.33825(6) 0.0170(3) Uani 1 1 d .
C3 C 0.9659(2) 0.09944(4) 0.32570(6) 0.0171(3) Uani 1 1 d .
C4 C 1.0008(2) 0.07386(4) 0.37257(7) 0.0184(3) Uani 1 1 d .
C5 C 1.0031(2) 0.08810(5) 0.42868(7) 0.0205(3) Uani 1 1 d .
C6 C 0.8908(2) 0.19197(5) 0.41154(7) 0.0256(4) Uani 1 1 d .
H6A H 0.8794 0.1937 0.4530 0.038 Uiso 1 1 calc R
H6B H 0.7760 0.2004 0.3905 0.038 Uiso 1 1 calc R
H6C H 0.9912 0.2088 0.4014 0.038 Uiso 1 1 calc R
C7 C 0.8635(2) 0.16600(4) 0.29079(7) 0.0179(3) Uani 1 1 d .
C8 C 0.9372(2) 0.22130(5) 0.23715(8) 0.0271(4) Uani 1 1 d .
H8A H 0.8966 0.2072 0.2018 0.041 Uiso 1 1 calc R
H8B H 1.0433 0.2376 0.2305 0.041 Uiso 1 1 calc R
H8C H 0.8373 0.2379 0.2483 0.041 Uiso 1 1 calc R
C9 C 1.0458(2) 0.03211(5) 0.36147(7) 0.0203(3) Uani 1 1 d .
C10 C 0.9454(2) -0.03304(5) 0.36665(8) 0.0270(4) Uani 1 1 d .
H10A H 0.9572 -0.0374 0.3257 0.041 Uiso 1 1 calc R
H10B H 0.8417 -0.0482 0.3785 0.041 Uiso 1 1 calc R
H10C H 1.0582 -0.0413 0.3890 0.041 Uiso 1 1 calc R
C11 C 1.0466(2) 0.06269(5) 0.48088(7) 0.0260(4) Uani 1 1 d .
H11A H 1.1310 0.0765 0.5088 0.039 Uiso 1 1 calc R
H11B H 1.1038 0.0384 0.4694 0.039 Uiso 1 1 calc R
H11C H 0.9332 0.0566 0.4984 0.039 Uiso 1 1 calc R
C12 C 0.9733(2) 0.08405(4) 0.26703(6) 0.0167(3) Uani 1 1 d .
H12A H 0.9388 0.0575 0.2612 0.020 Uiso 1 1 calc R
C13 C 1.0232(2) 0.10331(4) 0.22116(6) 0.0171(3) Uani 1 1 d .
H13A H 1.0533 0.1302 0.2252 0.021 Uiso 1 1 calc R
C14 C 1.0337(2) 0.08486(4) 0.16455(6) 0.0165(3) Uani 1 1 d .
C15 C 1.0589(2) 0.04436(4) 0.16028(6) 0.0175(3) Uani 1 1 d .
H15A H 1.0700 0.0286 0.1939 0.021 Uiso 1 1 calc R
C16 C 1.0672(2) 0.02759(4) 0.10665(7) 0.0187(3) Uani 1 1 d .
C17 C 1.0492(2) 0.05006(4) 0.05636(7) 0.0191(3) Uani 1 1 d .
H17A H 1.0545 0.0383 0.0197 0.023 Uiso 1 1 calc R
C18 C 1.0234(2) 0.09000(4) 0.06147(7) 0.0191(3) Uani 1 1 d .
C19 C 1.0178(2) 0.10766(4) 0.11522(7) 0.0184(3) Uani 1 1 d .
H19A H 1.0033 0.1351 0.1180 0.022 Uiso 1 1 calc R
C20 C 1.0992(2) -0.03555(4) 0.14852(7) 0.0215(3) Uani 1 1 d .
H20A H 1.1949 -0.0261 0.1771 0.032 Uiso 1 1 calc R
H20B H 1.1262 -0.0625 0.1382 0.032 Uiso 1 1 calc R
H20C H 0.9802 -0.0346 0.1646 0.032 Uiso 1 1 calc R
C21 C 0.9762(2) 0.09752(5) -0.04028(7) 0.0254(4) Uani 1 1 d .
H21A H 1.0875 0.0835 -0.0484 0.038 Uiso 1 1 calc R
H21B H 0.9498 0.1179 -0.0693 0.038 Uiso 1 1 calc R
H21C H 0.8730 0.0792 -0.0413 0.038 Uiso 1 1 calc R
C22 C 0.4616(2) 0.08389(4) 0.93069(7) 0.0191(3) Uani 1 1 d .
C23 C 0.4631(2) 0.09874(4) 0.87505(6) 0.0174(3) Uani 1 1 d .
C24 C 0.4463(2) 0.07340(4) 0.82748(6) 0.0160(3) Uani 1 1 d .
C25 C 0.4244(2) 0.03361(4) 0.83935(6) 0.0166(3) Uani 1 1 d .
C26 C 0.4314(2) 0.02066(4) 0.89630(7) 0.0178(3) Uani 1 1 d .
C27 C 0.4797(2) 0.10956(5) 0.98336(7) 0.0245(3) Uani 1 1 d .
H27A H 0.4251 0.0964 1.0150 0.037 Uiso 1 1 calc R
H27B H 0.4160 0.1343 0.9748 0.037 Uiso 1 1 calc R
H27C H 0.6096 0.1147 0.9945 0.037 Uiso 1 1 calc R
C28 C 0.4952(2) 0.14136(4) 0.86553(6) 0.0193(3) Uani 1 1 d .
C29 C 0.3677(3) 0.20450(5) 0.86662(8) 0.0287(4) Uani 1 1 d .
H29A H 0.4761 0.2143 0.8898 0.043 Uiso 1 1 calc R
H29B H 0.2582 0.2179 0.8779 0.043 Uiso 1 1 calc R
H29C H 0.3808 0.2095 0.8259 0.043 Uiso 1 1 calc R
C30 C 0.3818(2) 0.00476(4) 0.79165(6) 0.0171(3) Uani 1 1 d .
C31 C 0.4950(2) -0.04867(5) 0.74150(7) 0.0253(4) Uani 1 1 d .
H31A H 0.4037 -0.0676 0.7523 0.038 Uiso 1 1 calc R
H31B H 0.6109 -0.0621 0.7371 0.038 Uiso 1 1 calc R
H31C H 0.4512 -0.0362 0.7051 0.038 Uiso 1 1 calc R
C32 C 0.4205(2) -0.02191(4) 0.91134(7) 0.0221(3) Uani 1 1 d .
H32A H 0.5363 -0.0347 0.9047 0.033 Uiso 1 1 calc R
H32B H 0.3202 -0.0341 0.8872 0.033 Uiso 1 1 calc R
H32C H 0.3978 -0.0246 0.9519 0.033 Uiso 1 1 calc R
C33 C 0.4530(2) 0.08926(4) 0.76910(6) 0.0173(3) Uani 1 1 d .
H33A H 0.4042 0.1146 0.7618 0.021 Uiso 1 1 calc R
C34 C 0.5225(2) 0.07074(4) 0.72550(6) 0.0174(3) Uani 1 1 d .
H34A H 0.5736 0.0456 0.7331 0.021 Uiso 1 1 calc R
C35 C 0.5263(2) 0.08598(4) 0.66683(6) 0.0180(3) Uani 1 1 d .
C36 C 0.5570(2) 0.05965(4) 0.62329(7) 0.0195(3) Uani 1 1 d .
H36A H 0.5836 0.0331 0.6324 0.023 Uiso 1 1 calc R
C37 C 0.5488(2) 0.07230(5) 0.56623(7) 0.0203(3) Uani 1 1 d .
C38 C 0.5132(2) 0.11095(5) 0.55238(7) 0.0212(3) Uani 1 1 d .
H38A H 0.5058 0.1194 0.5135 0.025 Uiso 1 1 calc R
C39 C 0.4882(2) 0.13747(4) 0.59702(7) 0.0200(3) Uani 1 1 d .
C40 C 0.4938(2) 0.12562(4) 0.65373(7) 0.0188(3) Uani 1 1 d .
H40A H 0.4760 0.1439 0.6833 0.023 Uiso 1 1 calc R
C41 C 0.5533(2) 0.05423(5) 0.46751(7) 0.0275(4) Uani 1 1 d .
H41A H 0.4262 0.0626 0.4582 0.041 Uiso 1 1 calc R
H41B H 0.5791 0.0316 0.4438 0.041 Uiso 1 1 calc R
H41C H 0.6364 0.0756 0.4597 0.041 Uiso 1 1 calc R
C42 C 0.4540(2) 0.20466(5) 0.62159(7) 0.0253(4) Uani 1 1 d .
H42A H 0.3539 0.1994 0.6457 0.038 Uiso 1 1 calc R
H42B H 0.4345 0.2301 0.6028 0.038 Uiso 1 1 calc R
H42C H 0.5708 0.2049 0.6456 0.038 Uiso 1 1 calc R
C43 C 0.9570(2) 0.18491(4) 0.61386(7) 0.0200(3) Uani 1 1 d .
C44 C 0.9746(2) 0.19844(4) 0.67084(6) 0.0177(3) Uani 1 1 d .
C45 C 0.9495(2) 0.23799(4) 0.68250(6) 0.0170(3) Uani 1 1 d .
C46 C 0.9150(2) 0.26291(4) 0.63477(7) 0.0184(3) Uani 1 1 d .
C47 C 0.8974(2) 0.24738(5) 0.57930(7) 0.0213(3) Uani 1 1 d .
C48 C 0.9843(2) 0.14276(5) 0.59940(7) 0.0240(3) Uani 1 1 d .
H48A H 0.9834 0.1398 0.5576 0.036 Uiso 1 1 calc R
H48B H 0.8852 0.1271 0.6133 0.036 Uiso 1 1 calc R
H48C H 1.1023 0.1338 0.6178 0.036 Uiso 1 1 calc R
C49 C 1.0408(2) 0.17091(4) 0.71802(6) 0.0174(3) Uani 1 1 d .
C50 C 0.9650(2) 0.11735(5) 0.77431(8) 0.0284(4) Uani 1 1 d .
H50A H 1.0500 0.0987 0.7591 0.043 Uiso 1 1 calc R
H50B H 0.8565 0.1034 0.7853 0.043 Uiso 1 1 calc R
H50C H 1.0257 0.1305 0.8081 0.043 Uiso 1 1 calc R
C51 C 0.8899(2) 0.30566(4) 0.64513(7) 0.0202(3) Uani 1 1 d .
C52 C 1.0187(2) 0.36822(5) 0.63822(8) 0.0273(4) Uani 1 1 d .
H52A H 0.9037 0.3789 0.6200 0.041 Uiso 1 1 calc R
H52B H 1.1225 0.3813 0.6227 0.041 Uiso 1 1 calc R
H52C H 1.0242 0.3725 0.6798 0.041 Uiso 1 1 calc R
C53 C 0.8522(3) 0.27184(5) 0.52643(7) 0.0293(4) Uani 1 1 d .
H53A H 0.9606 0.2739 0.5048 0.044 Uiso 1 1 calc R
H53B H 0.8146 0.2980 0.5378 0.044 Uiso 1 1 calc R
H53C H 0.7521 0.2596 0.5022 0.044 Uiso 1 1 calc R
C54 C 0.9569(2) 0.25494(4) 0.74065(6) 0.0173(3) Uani 1 1 d .
H54A H 1.0094 0.2802 0.7453 0.021 Uiso 1 1 calc R
C55 C 0.8978(2) 0.23863(4) 0.78756(6) 0.0182(3) Uani 1 1 d .
H55A H 0.8573 0.2123 0.7853 0.022 Uiso 1 1 calc R
C56 C 0.8921(2) 0.25934(4) 0.84275(6) 0.0174(3) Uani 1 1 d .
C57 C 0.9026(2) 0.30005(4) 0.84507(6) 0.0177(3) Uani 1 1 d .
H57A H 0.9160 0.3147 0.8111 0.021 Uiso 1 1 calc R
C58 C 0.8933(2) 0.31901(4) 0.89742(7) 0.0184(3) Uani 1 1 d .
C59 C 0.8732(2) 0.29803(4) 0.94730(7) 0.0214(3) Uani 1 1 d .
H59A H 0.8663 0.3112 0.9828 0.026 Uiso 1 1 calc R
C60 C 0.8632(2) 0.25767(4) 0.94476(7) 0.0202(3) Uani 1 1 d .
C61 C 0.8716(2) 0.23787(4) 0.89268(7) 0.0197(3) Uani 1 1 d .
H61A H 0.8636 0.2102 0.8913 0.024 Uiso 1 1 calc R
C62 C 0.9259(2) 0.38122(4) 0.85351(7) 0.0206(3) Uani 1 1 d .
H62A H 1.0456 0.3753 0.8399 0.031 Uiso 1 1 calc R
H62B H 0.9197 0.4091 0.8626 0.031 Uiso 1 1 calc R
H62C H 0.8289 0.3747 0.8234 0.031 Uiso 1 1 calc R
C63 C 0.8478(3) 0.19822(5) 0.99753(8) 0.0312(4) Uani 1 1 d .
H63A H 0.7495 0.1877 0.9707 0.047 Uiso 1 1 calc R
H63B H 0.8320 0.1890 1.0365 0.047 Uiso 1 1 calc R
H63C H 0.9667 0.1894 0.9861 0.047 Uiso 1 1 calc R

loop_
_atom_site_aniso_label
_atom_site_aniso_U_11
_atom_site_aniso_U_22
_atom_site_aniso_U_33
_atom_site_aniso_U_23
_atom_site_aniso_U_13
_atom_site_aniso_U_12
O1 0.0319(7) 0.0217(6) 0.0430(8) 0.0079(5) 0.0150(6) 0.0072(5)
O2 0.0257(6) 0.0175(5) 0.0267(6) 0.0008(5) 0.0033(5) -0.0012(4)
O3 0.0207(5) 0.0177(5) 0.0216(6) -0.0007(4) -0.0005(4) 0.0010(4)
O4 0.0224(6) 0.0178(5) 0.0267(6) 0.0024(5) 0.0005(5) -0.0025(4)
O5 0.0405(7) 0.0139(5) 0.0184(6) -0.0002(4) 0.0048(5) 0.0046(5)
O6 0.0423(7) 0.0161(5) 0.0155(6) 0.0018(4) 0.0020(5) 0.0014(5)
O7 0.0324(7) 0.0192(6) 0.0461(8) -0.0049(5) 0.0138(6) -0.0058(5)
O8 0.0268(6) 0.0145(5) 0.0312(7) 0.0008(5) 0.0015(5) 0.0027(4)
O9 0.0220(5) 0.0169(5) 0.0201(6) -0.0002(4) -0.0015(4) -0.0012(4)
O10 0.0235(6) 0.0160(5) 0.0226(6) -0.0048(4) 0.0012(4) 0.0020(4)
O11 0.0411(7) 0.0236(6) 0.0170(6) -0.0013(5) 0.0053(5) 0.0031(5)
O12 0.0455(7) 0.0173(5) 0.0198(6) 0.0043(4) 0.0023(5) 0.0029(5)
O13 0.0218(6) 0.0181(5) 0.0242(6) 0.0010(4) -0.0009(5) 0.0007(4)
O14 0.0227(6) 0.0195(5) 0.0264(6) 0.0057(5) -0.0007(5) -0.0022(4)
O15 0.0361(7) 0.0207(6) 0.0434(8) 0.0070(5) 0.0171(6) 0.0083(5)
O16 0.0272(6) 0.0167(5) 0.0264(6) -0.0008(4) 0.0033(5) -0.0017(4)
O17 0.0360(6) 0.0133(5) 0.0177(6) -0.0009(4) 0.0047(5) -0.0014(4)
O18 0.0499(8) 0.0163(5) 0.0193(6) 0.0027(4) 0.0061(5) -0.0014(5)
N1 0.0216(7) 0.0265(7) 0.0180(7) -0.0029(5) 0.0013(5) -0.0004(5)
N2 0.0244(7) 0.0181(6) 0.0177(7) 0.0005(5) 0.0007(5) -0.0003(5)
N3 0.0257(7) 0.0222(7) 0.0183(7) -0.0017(5) -0.0001(5) 0.0003(5)
C1 0.0182(7) 0.0224(8) 0.0200(8) -0.0041(6) -0.0002(6) 0.0001(6)
C2 0.0163(7) 0.0158(7) 0.0188(8) -0.0004(6) 0.0008(6) -0.0012(5)
C3 0.0159(7) 0.0173(7) 0.0183(8) -0.0008(6) 0.0023(6) -0.0015(5)
C4 0.0175(7) 0.0190(7) 0.0188(8) 0.0014(6) 0.0018(6) -0.0007(6)
C5 0.0176(7) 0.0251(8) 0.0186(8) 0.0005(6) 0.0014(6) -0.0009(6)
C6 0.0288(9) 0.0244(8) 0.0234(9) -0.0077(7) 0.0004(7) 0.0025(7)
C7 0.0218(7) 0.0139(7) 0.0183(8) -0.0046(6) 0.0045(6) 0.0005(6)
C8 0.0278(9) 0.0201(8) 0.0335(10) 0.0069(7) 0.0039(7) -0.0012(6)
C9 0.0229(8) 0.0204(7) 0.0175(8) 0.0045(6) 0.0012(6) 0.0009(6)
C10 0.0324(9) 0.0179(8) 0.0305(9) 0.0029(7) 0.0008(7) -0.0013(7)
C11 0.0261(8) 0.0334(9) 0.0182(8) 0.0042(7) 0.0007(7) 0.0008(7)
C12 0.0180(7) 0.0135(7) 0.0185(8) -0.0017(5) 0.0005(6) 0.0004(5)
C13 0.0194(7) 0.0128(7) 0.0191(8) -0.0026(6) 0.0012(6) -0.0002(5)
C14 0.0168(7) 0.0157(7) 0.0170(7) -0.0024(6) 0.0018(6) -0.0019(5)
C15 0.0205(7) 0.0158(7) 0.0162(7) 0.0009(6) 0.0014(6) 0.0013(6)
C16 0.0202(7) 0.0145(7) 0.0215(8) -0.0010(6) 0.0022(6) 0.0011(6)
C17 0.0237(8) 0.0179(7) 0.0158(8) -0.0022(6) 0.0020(6) -0.0005(6)
C18 0.0211(7) 0.0188(7) 0.0173(8) 0.0023(6) 0.0002(6) -0.0009(6)
C19 0.0215(7) 0.0132(7) 0.0207(8) -0.0011(6) 0.0027(6) 0.0002(6)
C20 0.0288(8) 0.0157(7) 0.0199(8) 0.0014(6) 0.0019(6) 0.0025(6)
C21 0.0381(9) 0.0225(8) 0.0156(8) -0.0009(6) 0.0024(7) 0.0032(7)
C22 0.0211(7) 0.0181(7) 0.0181(8) -0.0019(6) 0.0016(6) -0.0004(6)
C23 0.0190(7) 0.0139(7) 0.0191(8) -0.0002(6) 0.0009(6) 0.0007(5)
C24 0.0171(7) 0.0143(7) 0.0163(7) -0.0001(5) 0.0003(6) 0.0023(5)
C25 0.0172(7) 0.0150(7) 0.0174(8) 0.0002(6) 0.0005(6) 0.0021(5)
C26 0.0188(7) 0.0159(7) 0.0185(8) 0.0016(6) -0.0001(6) 0.0006(5)
C27 0.0356(9) 0.0201(8) 0.0178(8) -0.0018(6) 0.0019(7) -0.0004(7)
C28 0.0266(8) 0.0163(7) 0.0146(7) -0.0020(6) -0.0005(6) -0.0010(6)
C29 0.0367(10) 0.0138(7) 0.0343(10) 0.0007(7) -0.0037(8) 0.0026(7)
C30 0.0214(7) 0.0125(7) 0.0175(8) 0.0027(5) 0.0030(6) -0.0009(5)
C31 0.0285(9) 0.0186(8) 0.0289(9) -0.0092(7) 0.0033(7) 0.0014(6)
C32 0.0289(8) 0.0171(7) 0.0197(8) 0.0031(6) -0.0001(6) -0.0017(6)
C33 0.0203(7) 0.0138(7) 0.0175(8) 0.0022(6) -0.0001(6) -0.0003(5)
C34 0.0196(7) 0.0145(7) 0.0179(8) 0.0024(6) -0.0003(6) -0.0007(5)
C35 0.0175(7) 0.0193(7) 0.0171(8) 0.0016(6) 0.0013(6) 0.0000(6)
C36 0.0206(7) 0.0170(7) 0.0212(8) 0.0016(6) 0.0028(6) 0.0018(6)
C37 0.0204(7) 0.0227(8) 0.0180(8) -0.0014(6) 0.0027(6) 0.0000(6)
C38 0.0243(8) 0.0221(8) 0.0169(8) 0.0028(6) 0.0004(6) -0.0008(6)
C39 0.0219(7) 0.0169(7) 0.0210(8) 0.0033(6) 0.0005(6) 0.0006(6)
C40 0.0199(7) 0.0181(7) 0.0184(8) 0.0009(6) 0.0021(6) -0.0001(6)
C41 0.0352(9) 0.0304(9) 0.0174(8) -0.0008(7) 0.0048(7) -0.0010(7)
C42 0.0344(9) 0.0166(7) 0.0251(9) 0.0020(6) 0.0042(7) 0.0006(6)
C43 0.0203(7) 0.0194(7) 0.0200(8) -0.0042(6) 0.0005(6) -0.0003(6)
C44 0.0185(7) 0.0155(7) 0.0191(8) -0.0008(6) 0.0010(6) -0.0014(6)
C45 0.0173(7) 0.0155(7) 0.0184(8) -0.0002(6) 0.0019(6) -0.0006(5)
C46 0.0196(7) 0.0163(7) 0.0194(8) 0.0004(6) 0.0024(6) 0.0007(6)
C47 0.0230(8) 0.0221(8) 0.0187(8) 0.0016(6) 0.0012(6) 0.0006(6)
C48 0.0292(8) 0.0198(8) 0.0228(8) -0.0063(6) 0.0004(7) 0.0016(6)
C49 0.0212(7) 0.0135(7) 0.0175(8) -0.0028(6) 0.0017(6) 0.0010(5)
C50 0.0277(9) 0.0234(8) 0.0336(10) 0.0114(7) 0.0006(7) -0.0017(7)
C51 0.0254(8) 0.0186(7) 0.0164(8) 0.0038(6) -0.0001(6) 0.0013(6)
C52 0.0343(9) 0.0164(8) 0.0302(9) 0.0018(7) -0.0021(7) -0.0013(7)
C53 0.0400(10) 0.0278(9) 0.0191(8) 0.0026(7) -0.0026(7) 0.0016(7)
C54 0.0185(7) 0.0142(7) 0.0189(8) -0.0016(6) 0.0003(6) 0.0010(5)
C55 0.0214(7) 0.0139(7) 0.0191(8) -0.0026(6) 0.0008(6) -0.0001(5)
C56 0.0177(7) 0.0168(7) 0.0174(8) -0.0016(6) 0.0006(6) -0.0002(5)
C57 0.0196(7) 0.0169(7) 0.0167(7) -0.0003(6) 0.0019(6) -0.0007(6)
C58 0.0216(7) 0.0133(7) 0.0202(8) -0.0019(6) 0.0017(6) -0.0011(6)
C59 0.0283(8) 0.0187(7) 0.0169(8) -0.0023(6) 0.0009(6) -0.0016(6)
C60 0.0250(8) 0.0190(7) 0.0166(8) 0.0031(6) 0.0010(6) -0.0010(6)
C61 0.0225(8) 0.0155(7) 0.0210(8) 0.0002(6) 0.0011(6) -0.0012(6)
C62 0.0257(8) 0.0160(7) 0.0206(8) 0.0026(6) 0.0037(6) 0.0005(6)
C63 0.0514(11) 0.0184(8) 0.0239(9) 0.0033(7) 0.0040(8) -0.0041(7)

loop_
_atom_type_symbol
_atom_type_description
_atom_type_scat_dispersion_real
_atom_type_scat_dispersion_imag
_atom_type_scat_source
C C 0.0033 0.0016 'International Tables Vol C Tables 4.2.6.8 and 6.1.1.4'
H H 0.0000 0.0000 'International Tables Vol C Tables 4.2.6.8 and 6.1.1.4'
N N 0.0061 0.0033 'International Tables Vol C Tables 4.2.6.8 and 6.1.1.4'
O O 0.0106 0.0060 'International Tables Vol C Tables 4.2.6.8 and 6.1.1.4'

loop_
_geom_angle_atom_site_label_1
_geom_angle_atom_site_label_2
_geom_angle_atom_site_label_3
_geom_angle
C9 O2 C10 115.48(12)
C7 O4 C8 115.61(12)
C16 O5 C20 116.29(12)
C18 O6 C21 116.54(12)
C28 O8 C29 115.59(13)
C30 O10 C31 115.79(12)
C37 O11 C41 116.93(13)
C39 O12 C42 118.18(12)
C49 O14 C50 115.52(12)
C51 O16 C52 114.87(13)
C58 O17 C62 116.85(12)
C60 O18 C63 117.25(12)
C1 N1 C5 119.23(13)
C22 N2 C26 118.96(13)
C43 N3 C47 119.13(13)
N1 C1 C2 122.29(14)
N1 C1 C6 116.23(14)
C2 C1 C6 121.48(14)
C3 C2 C1 119.46(14)
C3 C2 C7 120.10(13)
C1 C2 C7 120.11(13)
C2 C3 C4 117.18(14)
C2 C3 C12 124.05(14)
C4 C3 C12 118.77(13)
C5 C4 C3 119.89(14)
C5 C4 C9 120.79(14)
C3 C4 C9 119.22(13)
N1 C5 C4 121.90(14)
N1 C5 C11 115.37(14)
C4 C5 C11 122.73(14)
O3 C7 O4 124.07(14)
O3 C7 C2 123.75(13)
O4 C7 C2 112.17(13)
O1 C9 O2 124.02(15)
O1 C9 C4 124.38(14)
O2 C9 C4 111.60(13)
C13 C12 C3 127.14(14)
C12 C13 C14 123.16(13)
C19 C14 C15 119.93(13)
C19 C14 C13 119.73(13)
C15 C14 C13 120.34(13)
C16 C15 C14 119.41(14)
O5 C16 C15 123.46(14)
O5 C16 C17 115.08(13)
C15 C16 C17 121.46(14)
C18 C17 C16 118.25(14)
O6 C18 C17 123.70(14)
O6 C18 C19 115.03(13)
C17 C18 C19 121.27(14)
C14 C19 C18 119.66(13)
N2 C22 C23 122.06(14)
N2 C22 C27 115.30(13)
C23 C22 C27 122.62(13)
C22 C23 C24 120.18(13)
C22 C23 C28 120.47(13)
C24 C23 C28 119.22(13)
C25 C24 C23 116.56(13)
C25 C24 C33 123.73(13)
C23 C24 C33 119.71(13)
C26 C25 C24 120.05(13)
C26 C25 C30 118.98(13)
C24 C25 C30 120.86(13)
N2 C26 C25 122.05(13)
N2 C26 C32 115.85(13)
C25 C26 C32 122.10(14)
O7 C28 O8 124.15(14)
O7 C28 C23 123.95(14)
O8 C28 C23 111.89(13)
O9 C30 O10 124.51(14)
O9 C30 C25 124.02(13)
O10 C30 C25 111.46(13)
C34 C33 C24 125.15(14)
C33 C34 C35 125.53(14)
C36 C35 C40 120.11(14)
C36 C35 C34 117.92(13)
C40 C35 C34 121.93(14)
C35 C36 C37 119.94(14)
O11 C37 C38 124.45(14)
O11 C37 C36 114.79(14)
C38 C37 C36 120.76(14)
C37 C38 C39 118.65(14)
O12 C39 C40 124.17(14)
O12 C39 C38 114.13(14)
C40 C39 C38 121.70(14)
C39 C40 C35 118.79(14)
N3 C43 C44 121.86(14)
N3 C43 C48 116.27(14)
C44 C43 C48 121.87(14)
C45 C44 C43 120.13(14)
C45 C44 C49 120.46(13)
C43 C44 C49 119.06(13)
C44 C45 C46 116.81(14)
C44 C45 C54 124.54(14)
C46 C45 C54 118.65(13)
C47 C46 C45 119.89(14)
C47 C46 C51 121.33(14)
C45 C46 C51 118.73(13)
N3 C47 C46 122.07(14)
N3 C47 C53 114.92(14)
C46 C47 C53 123.00(14)
O13 C49 O14 124.39(14)
O13 C49 C44 123.62(13)
O14 C49 C44 111.97(13)
O15 C51 O16 124.13(14)
O15 C51 C46 124.38(14)
O16 C51 C46 111.48(13)
C55 C54 C45 127.07(14)
C54 C55 C56 123.47(14)
C57 C56 C61 120.17(14)
C57 C56 C55 120.55(13)
C61 C56 C55 119.26(13)
C58 C57 C56 119.54(14)
O17 C58 C59 115.48(13)
O17 C58 C57 123.67(13)
C59 C58 C57 120.85(14)
C60 C59 C58 119.35(14)
O18 C60 C59 114.83(14)
O18 C60 C61 124.15(14)
C59 C60 C61 121.01(14)
C56 C61 C60 119.08(14)

loop_
_geom_bond_atom_site_label_1
_geom_bond_atom_site_label_2
_geom_bond_distance
O1 C9 1.2054(19)
O2 C9 1.3363(18)
O2 C10 1.4503(19)
O3 C7 1.2076(18)
O4 C7 1.3381(18)
O4 C8 1.4507(19)
O5 C16 1.3705(17)
O5 C20 1.4287(18)
O6 C18 1.3738(18)
O6 C21 1.4301(18)
O7 C28 1.2032(19)
O8 C28 1.3338(19)
O8 C29 1.4520(18)
O9 C30 1.2071(18)
O10 C30 1.3382(18)
O10 C31 1.4506(18)
O11 C37 1.3717(18)
O11 C41 1.4329(19)
O12 C39 1.3632(18)
O12 C42 1.4246(19)
O13 C49 1.2095(18)
O14 C49 1.3344(18)
O14 C50 1.4462(19)
O15 C51 1.2030(19)
O16 C51 1.3391(19)
O16 C52 1.4532(18)
O17 C58 1.3742(17)
O17 C62 1.4276(18)
O18 C60 1.3771(18)
O18 C63 1.4214(19)
N1 C1 1.338(2)
N1 C5 1.346(2)
N2 C22 1.3425(19)
N2 C26 1.3449(19)
N3 C43 1.340(2)
N3 C47 1.346(2)
C1 C2 1.405(2)
C1 C6 1.505(2)
C2 C3 1.403(2)
C2 C7 1.499(2)
C3 C4 1.408(2)
C3 C12 1.474(2)
C4 C5 1.397(2)
C4 C9 1.497(2)
C5 C11 1.509(2)
C12 C13 1.337(2)
C13 C14 1.474(2)
C14 C19 1.389(2)
C14 C15 1.405(2)
C15 C16 1.384(2)
C16 C17 1.401(2)
C17 C18 1.389(2)
C18 C19 1.398(2)
C22 C23 1.397(2)
C22 C27 1.509(2)
C23 C24 1.407(2)
C23 C28 1.499(2)
C24 C25 1.404(2)
C24 C33 1.473(2)
C25 C26 1.399(2)
C25 C30 1.502(2)
C26 C32 1.505(2)
C33 C34 1.338(2)
C34 C35 1.469(2)
C35 C36 1.393(2)
C35 C40 1.408(2)
C36 C37 1.398(2)
C37 C38 1.383(2)
C38 C39 1.407(2)
C39 C40 1.383(2)
C43 C44 1.404(2)
C43 C48 1.501(2)
C44 C45 1.398(2)
C44 C49 1.499(2)
C45 C46 1.410(2)
C45 C54 1.474(2)
C46 C47 1.396(2)
C46 C51 1.499(2)
C47 C53 1.505(2)
C54 C55 1.336(2)
C55 C56 1.476(2)
C56 C57 1.398(2)
C56 C61 1.398(2)
C57 C58 1.392(2)
C58 C59 1.388(2)
C59 C60 1.386(2)
C60 C61 1.399(2)
